data_2103776
loop_
_publ_author_name
'Bj\"ork, Helen'
'Lidin, Sven'
'Gustafsson, Torbj\"orn'
'Thomas, John O.'

_publ_section_title
;
 Superlattice formation in the lithiated vanadium oxide phases
 Li~0.67~V~6~O~13~ and LiV~6~O~13~
;
_journal_issue 6
_journal_name_full 'Acta Crystallographica Section B'
_journal_page_first 759
_journal_page_last 765
_journal_paper_doi 10.1107/S0108768101014264
_journal_volume 57
_journal_year 2001
_chemical_formula_sum 'Li0.67 O13 V6'
_chemical_formula_weight 518.29
_space_group_IT_number 12
_symmetry_cell_setting monoclinic
_symmetry_space_group_name_Hall '-C 2y'
_symmetry_space_group_name_H-M 'C 1 2/m 1'
_cell_angle_alpha 90
_cell_angle_beta 105.010(10)
_cell_angle_gamma 90
_cell_formula_units_Z 6
_cell_length_a 21.848(2)
_cell_length_b 3.6904(3)
_cell_length_c 17.245(2)
_cell_measurement_reflns_used 3403
_cell_measurement_temperature 293
_cell_measurement_theta_max 28
_cell_measurement_theta_min 2.45
_cell_volume 1343.0(2)
_diffrn_measurement_device 'STOE IPDS'
_diffrn_measurement_method 'Omega scan'
_diffrn_radiation_type 'Mo K\a'
_diffrn_radiation_wavelength .71073
_diffrn_reflns_av_R_equivalents .0563
_diffrn_reflns_limit_h_max 28
_diffrn_reflns_limit_h_min -28
_diffrn_reflns_limit_k_max 4
_diffrn_reflns_limit_k_min -4
_diffrn_reflns_limit_l_max 22
_diffrn_reflns_limit_l_min -21
_diffrn_reflns_number 3403
_diffrn_reflns_theta_max 28
_diffrn_reflns_theta_min 2.45
_diffrn_standards_decay_% 0
_diffrn_standards_interval_count 0
_diffrn_standards_interval_time 0
_diffrn_standards_number 0
_exptl_absorpt_coefficient_mu 6.09
_exptl_absorpt_correction_T_max .4440
_exptl_absorpt_correction_T_min .2695
_exptl_absorpt_correction_type numerical
_exptl_absorpt_process_details 'Jana'98 (Petricek & Dusek, 1997)'
_exptl_crystal_colour black
_exptl_crystal_density_diffrn 3.861
_exptl_crystal_density_meas ?
_exptl_crystal_description needle
_exptl_crystal_F_000 1464
_exptl_crystal_size_max .2
_exptl_crystal_size_mid .1
_exptl_crystal_size_min .1
_refine_diff_density_max .78
_refine_diff_density_min -.98
_refine_ls_extinction_coef 0
_refine_ls_extinction_method none
_refine_ls_goodness_of_fit_ref 3.78
_refine_ls_number_parameters 179
_refine_ls_number_reflns 1197
_refine_ls_R_factor_all .0373
_refine_ls_R_factor_gt .0356
_refine_ls_shift/su_max .0008
_refine_ls_shift/su_mean .0001
_refine_ls_structure_factor_coef Fsqd
_refine_ls_weighting_details w=1/(\s^2^(I)+(0.01I)^2^)
_refine_ls_weighting_scheme sigma
_refine_ls_wR_factor_ref .0838
_reflns_number_observed 1150
_reflns_number_total 1197
_reflns_threshold_expression 'Inet >-15.0\s(Inet)'
_cod_data_source_file os0075.cif
_cod_data_source_block Li067V6O13
_cod_depositor_comments
;
 Moving the _atom_site_adp_type, _atom_site_occupancy and
 _atom_site_type_symbol data items into the main _atom_site
 loop.

 Antanas Vaitkus,
 2017-01-11

The following automatic conversions were performed:
'_geom_bond_publ_flag' value 'Yes' changed to 'yes' according to
'/home/saulius/struct/CIF-dictionaries/cif_core.dic' dictionary named
'cif_core.dic' version 2.4.1 from 2010-06-29 (59
times).

'_geom_bond_publ_flag' value 'No' changed to 'no' according to
'/home/saulius/struct/CIF-dictionaries/cif_core.dic' dictionary named
'cif_core.dic' version 2.4.1 from 2010-06-29 (104
times).

'_geom_angle_publ_flag' value 'No' changed to 'no' according to
'/home/saulius/struct/CIF-dictionaries/cif_core.dic' dictionary named
'cif_core.dic' version 2.4.1 from 2010-06-29 (608 times).

Automatic conversion script
Id: cif_fix_enum 1527 2010-12-29 10:47:43Z saulius 

The following automatic conversions were performed:

'_geom_bond_publ_flag' value 'Yes' changed to 'yes' according to
/home/saulius/struct/CIF-dictionaries/cif_core.dic dictionary named
'cif_core.dic' version 2.4.1 from 2010-06-29 (59
times).

'_geom_bond_publ_flag' value 'No' changed to 'no' according
to /home/saulius/struct/CIF-dictionaries/cif_core.dic dictionary
named 'cif_core.dic' version 2.4.1 from 2010-06-29 (104
times).

'_geom_angle_publ_flag' value 'No' changed to 'no' according
to /home/saulius/struct/CIF-dictionaries/cif_core.dic dictionary
named 'cif_core.dic' version 2.4.1 from 2010-06-29 (608 times).

Automatic conversion script
Id: cif_fix_values 1715 2011-07-08 13:25:40Z adriana 
;
_cod_original_sg_symbol_H-M C2/m
_cod_original_formula_sum 'Li0.67 V6 O13'
_cod_database_code 2103776

loop_
_symmetry_equiv_pos_site_id
_symmetry_equiv_pos_as_xyz
1 x,y,z
2 -x,y,-z
3 -x,-y,-z
4 x,-y,z
5 1/2+x,1/2+y,z
6 1/2-x,1/2+y,-z
7 1/2-x,1/2-y,-z
8 1/2+x,1/2-y,z

loop_
_atom_site_label
_atom_site_type_symbol
_atom_site_fract_x
_atom_site_fract_y
_atom_site_fract_z
_atom_site_occupancy
_atom_site_adp_type
_atom_site_U_iso_or_equiv
V11 V .12135(3) 0 .23855(4) 1 Uani .0063(2)
V12 V .44842(3) 0 -.09924(4) 1 Uani .0084(2)
V13 V .79923(3) 0 .54822(3) 1 Uani .0061(2)
V21 V .25918(3) 0 .15174(4) 1 Uani .0050(2)
V22 V .58889(3) 0 -.17546(4) 1 Uani .0049(2)
V23 V .94004(3) 0 .47324(4) 1 Uani .0108(2)
V31 V .36205(3) 0 .34553(4) 1 Uani .0065(2)
V32 V .69178(3) 0 .02124(4) 1 Uani .0053(2)
V33 V .02271(3) 0 .69348(4) 1 Uani .0051(2)
O11 O .38940(14) 0 -.2145(2) 1 Uani .0072(16)
O12 O .0625(2) 0 .1202(3) 1 Uani .0121(15)
O13 O .7298(2) 0 .4499(2) 1 Uani .0069(13)
O21 O .4251(2) 0 .4574(3) 1 Uani .0051(13)
O22 O 1.0865(2) 0 .7966(2) 1 Uani .0051(11)
O23 O .7577(2) 0 .1254(2) 1 Uani .0054(12)
O31 O .5485(2) 0 -.2998(2) 1 Uani .0059(12)
O32 O .2182(2) 0 .0309(3) 1 Uani .0063(14)
O33 O .8861(2) 0 .3553(3) 1 Uani .0071(12)
O41 O .5 0 0 1 Uani .015(2)
O42 O .82961(19) 0 .6653(2) 1 Uani .0081(16)
O51 O .52580(15) 0 -.13944(18) 1 Uani .0103(10)
O52 O .20042(15) 0 .19700(18) 1 Uani .0109(10)
O53 O .86374(16) 0 .5180(2) 1 Uani .0140(11)
O61 O .62703(16) 0 .05310(18) 1 Uani .0106(10)
O62 O .29444(16) 0 .3696(2) 1 Uani .0132(10)
O63 O .95526(15) 0 .71941(18) 1 Uani .0111(10)
O71 O .6539(2) 0 -.0908(3) 1 Uani .0065(13)
O72 O .3280(2) 0 .2331(2) 1 Uani .0080(12)
O73 O 1.0085(2) 0 .4234(3) 1 Uani .0065(12)
Li1 Li .7379(6) 0 .3396(6) 1 Uani .036(4)

loop_
_atom_site_aniso_label
_atom_site_aniso_U_11
_atom_site_aniso_U_22
_atom_site_aniso_U_33
_atom_site_aniso_U_12
_atom_site_aniso_U_13
_atom_site_aniso_U_23
_atom_site_aniso_type_symbol
V11 .0096(3) .0042(4) .0049(3) 0 .0002(2) 0 V
V12 .0115(3) .0055(4) .0080(3) 0 .0030(2) 0 V
V13 .0095(3) .0034(3) .0052(3) 0 .0008(2) 0 V
V21 .0084(3) .0038(3) .0036(3) 0 .0014(2) 0 V
V22 .0085(3) .0035(3) .0037(3) 0 .0015(2) 0 V
V23 .0095(3) .0205(4) .0033(3) 0 .0000(2) 0 V
V31 .0088(3) .0036(3) .0062(3) 0 .0010(2) 0 V
V32 .0081(3) .0037(3) .0045(3) 0 .0017(2) 0 V
V33 .0073(3) .0038(3) .0041(3) 0 .0009(2) 0 V
O11 .006(2) .007(2) .006(2) 0 -.0004(17) 0 O
O12 .022(2) .006(2) .012(2) 0 .0071(15) 0 O
O13 .0127(17) .004(2) .0046(18) 0 .0000(13) 0 O
O21 .0056(18) .0049(18) .0031(19) 0 -.0025(13) 0 O
O22 .011(2) .0030(16) .0027(15) 0 -.0009(13) 0 O
O23 .010(2) .0036(17) .0030(17) 0 -.0012(13) 0 O
O31 .0122(18) .0030(16) .0040(18) 0 .0009(14) 0 O
O32 .015(2) .0024(19) .004(2) 0 .0021(16) 0 O
O33 .022(2) .0028(17) .0026(16) 0 .0013(16) 0 O
O41 .017(3) .025(4) .007(2) 0 .004(2) 0 O
O42 .008(2) .013(3) .003(2) 0 -.0006(16) 0 O
O51 .0126(15) .0083(16) .0101(14) 0 .0057(11) 0 O
O52 .0103(14) .0116(17) .0096(13) 0 .0040(11) 0 O
O53 .0118(14) .0150(18) .0122(14) 0 .0034(11) 0 O
O61 .0097(15) .0128(17) .0085(13) 0 .0040(11) 0 O
O62 .0158(15) .0126(16) .0109(14) 0 .0042(12) 0 O
O63 .0097(14) .0097(16) .0112(14) 0 .0042(11) 0 O
O71 .0119(18) .004(2) .0041(18) 0 -.0004(13) 0 O
O72 .0145(19) .0063(17) .0044(17) 0 -.0007(14) 0 O
O73 .0078(17) .007(2) .0039(16) 0 -.0008(12) 0 O
Li1 .066(8) .036(6) .025(5) 0 .026(4) 0 Li

loop_
_atom_type_symbol
_atom_type_scat_dispersion_real
_atom_type_scat_dispersion_imag
_atom_type_scat_source
V .301 .529 International_Tables_Vol_C
O .011 .006 International_Tables_Vol_C
Li .000 .000 International_Tables_Vol_C

loop_
_geom_angle_atom_site_label_1
_geom_angle_atom_site_label_2
_geom_angle_atom_site_label_3
_geom_angle_site_symmetry_1
_geom_angle_site_symmetry_3
_geom_angle
_geom_angle_publ_flag
O11 V11 O11 7_545 7_555 154.37(16) no
O11 V11 O12 7_545 . 77.21(11) no
O11 V11 O42 7_545 3_656 102.78(11) no
O11 V11 O52 7_545 . 89.52(12) no
O11 V11 O63 7_545 3_656 90.65(12) no
O11 V11 O11 7_555 7_545 154.37(16) no
O11 V11 O12 7_555 . 77.21(11) no
O11 V11 O42 7_555 3_656 102.78(11) no
O11 V11 O52 7_555 . 89.52(12) no
O11 V11 O63 7_555 3_656 90.65(12) no
O12 V11 O42 . 3_656 179.2(2) no
O12 V11 O52 . . 91.14(19) no
O12 V11 O63 . 3_656 89.6(2) no
O42 V11 O52 3_656 . 88.05(17) no
O42 V11 O63 3_656 3_656 91.21(17) no
O52 V11 O63 . 3_656 179.27(12) no
O11 V12 O12 . 7_545 78.42(14) no
O11 V12 O12 . 7_555 78.42(14) no
O11 V12 O41 . . 179.50(12) no
O11 V12 O51 . . 92.27(14) no
O11 V12 O61 . 3_655 90.54(14) no
O12 V12 O12 7_545 7_555 156.8(2) no
O12 V12 O41 7_545 . 101.58(14) no
O12 V12 O51 7_545 . 90.6(2) no
O12 V12 O61 7_545 3_655 90.0(2) no
O12 V12 O12 7_555 7_545 156.8(2) no
O12 V12 O41 7_555 . 101.58(14) no
O12 V12 O51 7_555 . 90.6(2) no
O12 V12 O61 7_555 3_655 90.0(2) no
O41 V12 O51 . . 87.23(9) no
O41 V12 O61 . 3_655 89.96(9) no
O51 V12 O61 . 3_655 177.19(12) no
V13 V13 V13 7_646 7_656 76.18(2) no
V13 V13 O13 7_646 . 40.09(5) no
V13 V13 O13 7_646 7_646 40.25(12) no
V13 V13 O13 7_646 7_656 113.70(13) no
V13 V13 O42 7_646 . 125.25(9) no
V13 V13 O53 7_646 . 112.38(9) no
V13 V13 O62 7_646 3_656 76.38(5) no
V13 V13 Li1 7_646 7_646 72.36(18) no
V13 V13 Li1 7_646 7_656 118.2(2) no
V13 V13 V13 7_656 7_646 76.18(2) no
V13 V13 O13 7_656 . 40.09(5) no
V13 V13 O13 7_656 7_646 113.70(13) no
V13 V13 O13 7_656 7_656 40.25(12) no
V13 V13 O42 7_656 . 125.25(9) no
V13 V13 O53 7_656 . 112.38(9) no
V13 V13 O62 7_656 3_656 76.38(5) no
V13 V13 Li1 7_656 7_646 118.2(2) no
V13 V13 Li1 7_656 7_656 72.36(18) no
O13 V13 O13 . 7_646 80.34(13) no
O13 V13 O13 . 7_656 80.34(13) no
O13 V13 O42 . . 150.8(2) no
O13 V13 O53 . . 105.3(2) no
O13 V13 O62 . 3_656 86.18(17) no
O13 V13 Li1 . 7_646 106.6(2) no
O13 V13 Li1 . 7_656 106.6(2) no
O13 V13 O13 7_646 . 80.34(13) no
O13 V13 O13 7_646 7_656 141.6(2) no
O13 V13 O42 7_646 . 90.46(13) no
O13 V13 O53 7_646 . 108.50(16) no
O13 V13 O62 7_646 3_656 72.92(16) no
O13 V13 Li1 7_646 7_646 41.37(19) no
O13 V13 Li1 7_646 7_656 115.9(2) no
O13 V13 O13 7_656 . 80.34(13) no
O13 V13 O13 7_656 7_646 141.6(2) no
O13 V13 O42 7_656 . 90.46(13) no
O13 V13 O53 7_656 . 108.50(16) no
O13 V13 O62 7_656 3_656 72.92(16) no
O13 V13 Li1 7_656 7_646 115.9(2) no
O13 V13 Li1 7_656 7_656 41.37(19) no
O42 V13 O53 . . 103.90(17) no
O42 V13 O62 . 3_656 64.58(14) no
O42 V13 Li1 . 7_646 52.95(19) no
O42 V13 Li1 . 7_656 52.95(19) no
O53 V13 O62 . 3_656 168.48(13) no
O53 V13 Li1 . 7_646 128.5(2) no
O53 V13 Li1 . 7_656 128.5(2) no
O62 V13 Li1 3_656 7_646 45.4(2) no
O62 V13 Li1 3_656 7_656 45.4(2) no
Li1 V13 Li1 7_646 7_656 77.9(2) no
Li1 V13 Li1 7_656 7_646 77.9(2) no
V32 V21 V32 5_445 5_455 76.31(2) no
V32 V21 O23 5_445 5_445 40.96(13) no
V32 V21 O23 5_445 5_455 116.47(13) no
V32 V21 O32 5_445 . 39.79(5) no
V32 V21 O52 5_445 . 93.64(8) no
V32 V21 O71 5_445 3_655 87.80(10) no
V32 V21 O72 5_445 . 138.47(6) no
V32 V21 V32 5_455 5_445 76.31(2) no
V32 V21 O23 5_455 5_445 116.47(13) no
V32 V21 O23 5_455 5_455 40.96(13) no
V32 V21 O32 5_455 . 39.79(5) no
V32 V21 O52 5_455 . 93.64(8) no
V32 V21 O71 5_455 3_655 87.80(10) no
V32 V21 O72 5_455 . 138.47(6) no
O23 V21 O23 5_445 5_455 152.8(2) no
O23 V21 O32 5_445 . 77.31(13) no
O23 V21 O52 5_445 . 98.30(17) no
O23 V21 O71 5_445 3_655 82.05(17) no
O23 V21 O72 5_445 . 98.50(13) no
O23 V21 O23 5_455 5_445 152.8(2) no
O23 V21 O32 5_455 . 77.31(13) no
O23 V21 O52 5_455 . 98.30(17) no
O23 V21 O71 5_455 3_655 82.05(17) no
O23 V21 O72 5_455 . 98.50(13) no
O32 V21 O52 . . 106.9(2) no
O32 V21 O71 . 3_655 74.9(2) no
O32 V21 O72 . . 149.9(2) no
O52 V21 O71 . 3_655 178.16(16) no
O52 V21 O72 . . 103.2(2) no
O71 V21 O72 3_655 . 75.0(2) no
V33 V22 V33 5_544 5_554 76.36(2) no
V33 V22 O22 5_544 5_444 39.95(11) no
V33 V22 O22 5_544 5_454 115.54(12) no
V33 V22 O31 5_544 . 39.88(4) no
V33 V22 O51 5_544 . 89.83(8) no
V33 V22 O71 5_544 . 139.41(7) no
V33 V22 O72 5_544 3_655 87.39(8) no
V33 V22 V33 5_554 5_544 76.36(2) no
V33 V22 O22 5_554 5_444 115.54(12) no
V33 V22 O22 5_554 5_454 39.95(11) no
V33 V22 O31 5_554 . 39.88(4) no
V33 V22 O51 5_554 . 89.83(8) no
V33 V22 O71 5_554 . 139.41(7) no
V33 V22 O72 5_554 3_655 87.39(8) no
O22 V22 O22 5_444 5_454 151.34(19) no
O22 V22 O31 5_444 . 76.38(12) no
O22 V22 O51 5_444 . 97.15(15) no
O22 V22 O71 5_444 . 100.01(12) no
O22 V22 O72 5_444 3_655 82.10(15) no
O22 V22 O22 5_454 5_444 151.34(19) no
O22 V22 O31 5_454 . 76.38(12) no
O22 V22 O51 5_454 . 97.15(15) no
O22 V22 O71 5_454 . 100.01(12) no
O22 V22 O72 5_454 3_655 82.10(15) no
O31 V22 O51 . . 102.31(18) no
O31 V22 O71 . . 152.5(2) no
O31 V22 O72 . 3_655 74.16(18) no
O51 V22 O71 . . 105.2(2) no
O51 V22 O72 . 3_655 176.46(15) no
O71 V22 O72 . 3_655 78.3(2) no
V23 V23 O21 3_756 5_545 100.18(15) no
V23 V23 O21 3_756 5_555 100.18(15) no
V23 V23 O33 3_756 . 128.87(18) no
V23 V23 O53 3_756 . 137.68(10) no
V23 V23 O73 3_756 . 46.31(15) no
V23 V23 O73 3_756 3_756 48.4(2) no
O21 V23 O21 5_545 5_555 157.5(2) no
O21 V23 O33 5_545 . 79.87(15) no
O21 V23 O53 5_545 . 85.72(18) no
O21 V23 O73 5_545 . 93.55(18) no
O21 V23 O73 5_545 3_756 100.35(14) no
O21 V23 O21 5_555 5_545 157.5(2) no
O21 V23 O33 5_555 . 79.87(15) no
O21 V23 O53 5_555 . 85.72(18) no
O21 V23 O73 5_555 . 93.55(18) no
O21 V23 O73 5_555 3_756 100.35(14) no
O33 V23 O53 . . 93.4(2) no
O33 V23 O73 . . 82.6(2) no
O33 V23 O73 . 3_756 177.3(2) no
O53 V23 O73 . . 176.01(18) no
O53 V23 O73 . 3_756 89.3(2) no
O73 V23 O73 . 3_756 94.7(2) no
O73 V23 O73 3_756 . 94.7(2) no
O21 V31 O31 . 3_655 84.2(2) no
O21 V31 O33 . 5_445 79.37(14) no
O21 V31 O33 . 5_455 79.37(14) no
O21 V31 O62 . . 101.0(2) no
O21 V31 O72 . . 162.1(2) no
O31 V31 O33 3_655 5_445 77.92(19) no
O31 V31 O33 3_655 5_455 77.92(19) no
O31 V31 O62 3_655 . 174.75(15) no
O31 V31 O72 3_655 . 77.89(19) no
O33 V31 O33 5_445 5_455 149.1(2) no
O33 V31 O62 5_445 . 102.91(18) no
O33 V31 O72 5_445 . 96.70(15) no
O33 V31 O33 5_455 5_445 149.1(2) no
O33 V31 O62 5_455 . 102.91(18) no
O33 V31 O72 5_455 . 96.70(15) no
O62 V31 O72 . . 96.86(19) no
O23 V32 O32 . 5_545 77.97(14) no
O23 V32 O32 . 5_555 77.97(14) no
O23 V32 O32 . 3_655 82.2(2) no
O23 V32 O61 . . 100.50(19) no
O23 V32 O71 . . 160.6(2) no
O32 V32 O32 5_545 5_555 146.3(2) no
O32 V32 O32 5_545 3_655 76.86(19) no
O32 V32 O61 5_545 . 103.63(19) no
O32 V32 O71 5_545 . 97.46(15) no
O32 V32 O32 5_555 5_545 146.3(2) no
O32 V32 O32 5_555 3_655 76.86(19) no
O32 V32 O61 5_555 . 103.63(19) no
O32 V32 O71 5_555 . 97.46(15) no
O32 V32 O32 3_655 5_545 76.86(19) no
O32 V32 O32 3_655 5_555 76.86(19) no
O32 V32 O61 3_655 . 177.27(16) no
O32 V32 O71 3_655 . 78.4(2) no
O61 V32 O71 . . 98.9(2) no
O22 V33 O31 1_455 5_446 79.41(13) no
O22 V33 O31 1_455 5_456 79.41(13) no
O22 V33 O33 1_455 3_656 81.67(19) no
O22 V33 O63 1_455 1_455 103.32(18) no
O22 V33 O73 1_455 3_656 156.2(2) no
O31 V33 O31 5_446 5_456 147.1(2) no
O31 V33 O33 5_446 3_656 76.12(16) no
O31 V33 O63 5_446 1_455 104.60(16) no
O31 V33 O73 5_446 3_656 94.65(14) no
O31 V33 O31 5_456 5_446 147.1(2) no
O31 V33 O33 5_456 3_656 76.12(16) no
O31 V33 O63 5_456 1_455 104.60(16) no
O31 V33 O73 5_456 3_656 94.65(14) no
O33 V33 O63 3_656 1_455 175.01(16) no
O33 V33 O73 3_656 3_656 74.5(2) no
O63 V33 O73 1_455 3_656 100.5(2) no
O12 O11 O12 7_545 7_555 94.93(17) no
O12 O11 O42 7_545 5_444 91.82(9) no
O12 O11 O42 7_545 5_454 173.21(15) no
O12 O11 O51 7_545 . 60.28(14) no
O12 O11 O52 7_545 7_545 68.15(15) no
O12 O11 O52 7_545 7_555 127.6(2) no
O12 O11 O61 7_545 3_655 60.76(16) no
O12 O11 O63 7_545 5_444 66.39(15) no
O12 O11 O63 7_545 5_454 125.77(19) no
O12 O11 O12 7_555 7_545 94.93(17) no
O12 O11 O42 7_555 5_444 173.21(15) no
O12 O11 O42 7_555 5_454 91.82(9) no
O12 O11 O51 7_555 . 60.28(14) no
O12 O11 O52 7_555 7_545 127.6(2) no
O12 O11 O52 7_555 7_555 68.15(15) no
O12 O11 O61 7_555 3_655 60.76(16) no
O12 O11 O63 7_555 5_444 125.77(19) no
O12 O11 O63 7_555 5_454 66.39(15) no
O42 O11 O42 5_444 5_454 81.41(11) no
O42 O11 O51 5_444 . 123.26(13) no
O42 O11 O52 5_444 7_545 55.88(11) no
O42 O11 O52 5_444 7_555 108.00(13) no
O42 O11 O61 5_444 3_655 123.73(13) no
O42 O11 O63 5_444 5_444 56.83(11) no
O42 O11 O63 5_444 5_454 108.95(17) no
O42 O11 O42 5_454 5_444 81.41(11) no
O42 O11 O51 5_454 . 123.26(13) no
O42 O11 O52 5_454 7_545 108.00(13) no
O42 O11 O52 5_454 7_555 55.88(11) no
O42 O11 O61 5_454 3_655 123.73(13) no
O42 O11 O63 5_454 5_444 108.95(17) no
O42 O11 O63 5_454 5_454 56.83(11) no
O51 O11 O52 . 7_545 128.43(11) no
O51 O11 O52 . 7_555 128.43(11) no
O51 O11 O61 . 3_655 86.57(13) no
O51 O11 O63 . 5_444 66.59(10) no
O51 O11 O63 . 5_454 66.59(10) no
O52 O11 O52 7_545 7_555 83.66(12) no
O52 O11 O61 7_545 3_655 68.11(12) no
O52 O11 O63 7_545 5_444 93.41(8) no
O52 O11 O63 7_545 5_454 162.01(17) no
O52 O11 O52 7_555 7_545 83.66(12) no
O52 O11 O61 7_555 3_655 68.11(12) no
O52 O11 O63 7_555 5_444 162.01(17) no
O52 O11 O63 7_555 5_454 93.41(8) no
O61 O11 O63 3_655 5_444 127.15(11) no
O61 O11 O63 3_655 5_454 127.15(11) no
O63 O11 O63 5_444 5_454 83.88(13) no
O63 O11 O63 5_454 5_444 83.88(13) no
O41 O12 O41 5_445 5_455 80.84(13) no
O41 O12 O51 5_445 7_545 55.52(9) no
O41 O12 O51 5_445 7_555 107.69(19) no
O41 O12 O52 5_445 . 124.49(17) no
O41 O12 O61 5_445 5_445 57.35(9) no
O41 O12 O61 5_445 5_455 109.25(19) no
O41 O12 O63 5_445 3_656 122.62(17) no
O41 O12 O41 5_455 5_445 80.84(13) no
O41 O12 O51 5_455 7_545 107.69(19) no
O41 O12 O51 5_455 7_555 55.52(9) no
O41 O12 O52 5_455 . 124.49(17) no
O41 O12 O61 5_455 5_445 109.25(19) no
O41 O12 O61 5_455 5_455 57.35(9) no
O41 O12 O63 5_455 3_656 122.62(17) no
O51 O12 O51 7_545 7_555 84.26(19) no
O51 O12 O52 7_545 . 127.61(13) no
O51 O12 O61 7_545 5_445 93.02(8) no
O51 O12 O61 7_545 5_455 162.2(2) no
O51 O12 O63 7_545 3_656 67.21(15) no
O51 O12 O51 7_555 7_545 84.26(19) no
O51 O12 O52 7_555 . 127.61(13) no
O51 O12 O61 7_555 5_445 162.2(2) no
O51 O12 O61 7_555 5_455 93.02(8) no
O51 O12 O63 7_555 3_656 67.21(15) no
O52 O12 O61 . 5_445 67.36(15) no
O52 O12 O61 . 5_455 67.36(15) no
O52 O12 O63 . 3_656 86.86(16) no
O61 O12 O61 5_445 5_455 84.17(19) no
O61 O12 O63 5_445 3_656 127.77(13) no
O61 O12 O61 5_455 5_445 84.17(19) no
O61 O12 O63 5_455 3_656 127.77(13) no
O13 O13 O13 7_646 7_656 93.90(16) no
O13 O13 O42 7_646 7_646 91.12(8) no
O13 O13 O42 7_646 7_656 172.5(2) no
O13 O13 O53 7_646 . 65.12(15) no
O13 O13 O53 7_646 7_646 62.96(14) no
O13 O13 O53 7_646 7_656 118.2(2) no
O13 O13 O62 7_646 5_545 74.52(14) no
O13 O13 O62 7_646 5_555 131.9(2) no
O13 O13 Li1 7_646 . 124.1(2) no
O13 O13 O13 7_656 7_646 93.90(16) no
O13 O13 O42 7_656 7_646 172.5(2) no
O13 O13 O42 7_656 7_656 91.12(8) no
O13 O13 O53 7_656 . 65.12(15) no
O13 O13 O53 7_656 7_646 118.2(2) no
O13 O13 O53 7_656 7_656 62.96(14) no
O13 O13 O62 7_656 5_545 131.9(2) no
O13 O13 O62 7_656 5_555 74.52(14) no
O13 O13 Li1 7_656 . 124.1(2) no
O42 O13 O42 7_646 7_656 83.35(13) no
O42 O13 O53 7_646 . 122.25(17) no
O42 O13 O53 7_646 7_646 59.54(12) no
O42 O13 O53 7_646 7_656 109.65(19) no
O42 O13 O62 7_646 5_545 55.08(12) no
O42 O13 O62 7_646 5_555 106.12(18) no
O42 O13 Li1 7_646 . 56.4(2) no
O42 O13 O42 7_656 7_646 83.35(13) no
O42 O13 O53 7_656 . 122.25(17) no
O42 O13 O53 7_656 7_646 109.65(19) no
O42 O13 O53 7_656 7_656 59.54(12) no
O42 O13 O62 7_656 5_545 106.12(18) no
O42 O13 O62 7_656 5_555 55.08(12) no
O42 O13 Li1 7_656 . 56.4(2) no
O53 O13 O53 . 7_646 128.08(12) no
O53 O13 O53 . 7_656 128.08(12) no
O53 O13 O62 . 5_545 67.72(14) no
O53 O13 O62 . 5_555 67.72(14) no
O53 O13 Li1 . . 93.4(4) no
O53 O13 O53 7_646 . 128.08(12) no
O53 O13 O53 7_646 7_656 78.70(16) no
O53 O13 O62 7_646 5_545 98.09(8) no
O53 O13 O62 7_646 5_555 162.03(18) no
O53 O13 Li1 7_646 . 115.4(3) no
O53 O13 O53 7_656 . 128.08(12) no
O53 O13 O53 7_656 7_646 78.70(16) no
O53 O13 O62 7_656 5_545 162.03(18) no
O53 O13 O62 7_656 5_555 98.09(8) no
O53 O13 Li1 7_656 . 115.4(3) no
O62 O13 O62 5_545 5_555 79.47(15) no
O62 O13 Li1 5_545 . 49.8(2) no
O62 O13 O62 5_555 5_545 79.47(15) no
O62 O13 Li1 5_555 . 49.8(2) no
O31 O21 O33 3_655 5_445 57.76(17) no
O31 O21 O33 3_655 5_455 57.76(17) no
O31 O21 O53 3_655 5_445 127.53(14) no
O31 O21 O53 3_655 5_455 127.53(14) no
O31 O21 O62 3_655 . 85.30(18) no
O31 O21 O73 3_655 5_445 60.12(17) no
O31 O21 O73 3_655 5_455 60.12(17) no
O31 O21 O73 3_655 7_646 118.9(2) no
O31 O21 O73 3_655 7_656 118.9(2) no
O33 O21 O33 5_445 5_455 93.17(19) no
O33 O21 O53 5_445 5_445 69.80(15) no
O33 O21 O53 5_445 5_455 131.8(2) no
O33 O21 O62 5_445 . 61.60(16) no
O33 O21 O73 5_445 5_445 59.23(17) no
O33 O21 O73 5_445 5_455 117.3(2) no
O33 O21 O73 5_445 7_646 92.63(10) no
O33 O21 O73 5_445 7_656 169.3(2) no
O33 O21 O33 5_455 5_445 93.17(19) no
O33 O21 O53 5_455 5_445 131.8(2) no
O33 O21 O53 5_455 5_455 69.80(15) no
O33 O21 O62 5_455 . 61.60(16) no
O33 O21 O73 5_455 5_445 117.3(2) no
O33 O21 O73 5_455 5_455 59.23(17) no
O33 O21 O73 5_455 7_646 169.3(2) no
O33 O21 O73 5_455 7_656 92.63(10) no
O53 O21 O53 5_445 5_455 88.3(2) no
O53 O21 O62 5_445 . 70.86(14) no
O53 O21 O73 5_445 5_445 92.73(11) no
O53 O21 O73 5_445 5_455 168.1(2) no
O53 O21 O73 5_445 7_646 58.78(15) no
O53 O21 O73 5_445 7_656 112.3(2) no
O53 O21 O53 5_455 5_445 88.3(2) no
O53 O21 O62 5_455 . 70.86(14) no
O53 O21 O73 5_455 5_445 168.1(2) no
O53 O21 O73 5_455 5_455 92.73(11) no
O53 O21 O73 5_455 7_646 112.3(2) no
O53 O21 O73 5_455 7_656 58.78(15) no
O62 O21 O73 . 5_445 120.66(17) no
O62 O21 O73 . 5_455 120.66(17) no
O62 O21 O73 . 7_646 129.08(18) no
O62 O21 O73 . 7_656 129.08(18) no
O73 O21 O73 5_445 5_455 83.8(2) no
O73 O21 O73 5_445 7_646 58.80(17) no
O73 O21 O73 5_445 7_656 110.1(2) no
O73 O21 O73 5_455 5_445 83.8(2) no
O73 O21 O73 5_455 7_646 110.1(2) no
O73 O21 O73 5_455 7_656 58.80(17) no
O73 O21 O73 7_646 5_445 58.80(17) no
O73 O21 O73 7_646 5_455 110.1(2) no
O73 O21 O73 7_646 7_656 80.29(15) no
O73 O21 O73 7_656 5_445 110.1(2) no
O73 O21 O73 7_656 5_455 58.80(17) no
O73 O21 O73 7_656 7_646 80.29(15) no
O31 O22 O31 5_546 5_556 96.25(17) no
O31 O22 O33 5_546 3_756 59.64(16) no
O31 O22 O51 5_546 5_546 69.30(14) no
O31 O22 O51 5_546 5_556 132.5(2) no
O31 O22 O63 5_546 . 64.02(14) no
O31 O22 O71 5_546 5_546 89.95(11) no
O31 O22 O71 5_546 5_556 168.3(2) no
O31 O22 O72 5_546 7_646 60.29(15) no
O31 O22 O72 5_546 7_656 119.9(2) no
O31 O22 O31 5_556 5_546 96.25(17) no
O31 O22 O33 5_556 3_756 59.64(16) no
O31 O22 O51 5_556 5_546 132.5(2) no
O31 O22 O51 5_556 5_556 69.30(14) no
O31 O22 O63 5_556 . 64.02(14) no
O31 O22 O71 5_556 5_546 168.3(2) no
O31 O22 O71 5_556 5_556 89.95(11) no
O31 O22 O72 5_556 7_646 119.9(2) no
O31 O22 O72 5_556 7_656 60.29(15) no
O33 O22 O51 3_756 5_546 128.89(12) no
O33 O22 O51 3_756 5_556 128.89(12) no
O33 O22 O63 3_756 . 89.76(17) no
O33 O22 O71 3_756 5_546 116.2(2) no
O33 O22 O71 3_756 5_556 116.2(2) no
O33 O22 O72 3_756 7_646 60.99(15) no
O33 O22 O72 3_756 7_656 60.99(15) no
O51 O22 O51 5_546 5_556 87.35(17) no
O51 O22 O63 5_546 . 69.11(12) no
O51 O22 O71 5_546 5_546 59.17(14) no
O51 O22 O71 5_546 5_556 113.3(2) no
O51 O22 O72 5_546 7_646 92.68(10) no
O51 O22 O72 5_546 7_656 165.53(19) no
O51 O22 O51 5_556 5_546 87.35(17) no
O51 O22 O63 5_556 . 69.11(12) no
O51 O22 O71 5_556 5_546 113.3(2) no
O51 O22 O71 5_556 5_556 59.17(14) no
O51 O22 O72 5_556 7_646 165.53(19) no
O51 O22 O72 5_556 7_656 92.68(10) no
O63 O22 O71 . 5_546 127.72(16) no
O63 O22 O71 . 5_556 127.72(16) no
O63 O22 O72 . 7_646 124.29(13) no
O63 O22 O72 . 7_656 124.29(13) no
O71 O22 O71 5_546 5_556 82.30(14) no
O71 O22 O72 5_546 7_646 55.27(16) no
O71 O22 O72 5_546 7_656 107.96(19) no
O71 O22 O71 5_556 5_546 82.30(14) no
O71 O22 O72 5_556 7_646 107.96(19) no
O71 O22 O72 5_556 7_656 55.27(16) no
O72 O22 O72 7_646 7_656 83.71(17) no
O72 O22 O72 7_656 7_646 83.71(17) no
O32 O23 O32 5_545 5_555 96.91(19) no
O32 O23 O32 5_545 3_655 59.87(17) no
O32 O23 O52 5_545 5_545 70.54(15) no
O32 O23 O52 5_545 5_555 133.6(2) no
O32 O23 O61 5_545 . 64.17(16) no
O32 O23 O71 5_545 7_645 61.04(18) no
O32 O23 O71 5_545 7_655 119.1(2) no
O32 O23 O72 5_545 5_545 89.02(11) no
O32 O23 O72 5_545 5_555 167.5(2) no
O32 O23 O32 5_555 5_545 96.91(19) no
O32 O23 O32 5_555 3_655 59.87(17) no
O32 O23 O52 5_555 5_545 133.6(2) no
O32 O23 O52 5_555 5_555 70.54(15) no
O32 O23 O61 5_555 . 64.17(16) no
O32 O23 O71 5_555 7_645 119.1(2) no
O32 O23 O71 5_555 7_655 61.04(18) no
O32 O23 O72 5_555 5_545 167.5(2) no
O32 O23 O72 5_555 5_555 89.02(11) no
O32 O23 O32 3_655 5_545 59.87(17) no
O32 O23 O32 3_655 5_555 59.87(17) no
O32 O23 O52 3_655 5_545 130.32(12) no
O32 O23 O52 3_655 5_555 130.32(12) no
O32 O23 O61 3_655 . 89.74(18) no
O32 O23 O71 3_655 7_645 60.29(17) no
O32 O23 O71 3_655 7_655 60.29(17) no
O32 O23 O72 3_655 5_545 114.95(19) no
O32 O23 O72 3_655 5_555 114.95(19) no
O52 O23 O52 5_545 5_555 86.19(18) no
O52 O23 O61 5_545 . 70.40(14) no
O52 O23 O71 5_545 7_645 94.17(11) no
O52 O23 O71 5_545 7_655 163.6(2) no
O52 O23 O72 5_545 5_545 58.86(13) no
O52 O23 O72 5_545 5_555 112.9(2) no
O52 O23 O52 5_555 5_545 86.19(18) no
O52 O23 O61 5_555 . 70.40(14) no
O52 O23 O71 5_555 7_645 163.6(2) no
O52 O23 O71 5_555 7_655 94.17(11) no
O52 O23 O72 5_555 5_545 112.9(2) no
O52 O23 O72 5_555 5_555 58.86(13) no
O61 O23 O71 . 7_645 125.11(15) no
O61 O23 O71 . 7_655 125.11(15) no
O61 O23 O72 . 5_545 128.30(16) no
O61 O23 O72 . 5_555 128.30(16) no
O71 O23 O71 7_645 7_655 80.91(18) no
O71 O23 O72 7_645 5_545 54.67(16) no
O71 O23 O72 7_645 5_555 106.4(2) no
O71 O23 O71 7_655 7_645 80.91(18) no
O71 O23 O72 7_655 5_545 106.4(2) no
O71 O23 O72 7_655 5_555 54.67(16) no
O72 O23 O72 5_545 5_555 83.14(14) no
O72 O23 O72 5_555 5_545 83.14(14) no
O33 O31 O33 7_645 7_655 87.9(2) no
O33 O31 O51 7_645 . 125.27(14) no
O33 O31 O63 7_645 5_444 93.42(11) no
O33 O31 O63 7_645 5_454 164.7(2) no
O33 O31 O72 7_645 3_655 64.79(17) no
O33 O31 O73 7_645 7_645 56.82(16) no
O33 O31 O73 7_645 7_655 110.6(2) no
O33 O31 O33 7_655 7_645 87.9(2) no
O33 O31 O51 7_655 . 125.27(14) no
O33 O31 O63 7_655 5_444 164.7(2) no
O33 O31 O63 7_655 5_454 93.42(11) no
O33 O31 O72 7_655 3_655 64.79(17) no
O33 O31 O73 7_655 7_645 110.6(2) no
O33 O31 O73 7_655 7_655 56.82(16) no
O51 O31 O63 . 5_444 65.63(13) no
O51 O31 O63 . 5_454 65.63(13) no
O51 O31 O72 . 3_655 89.57(17) no
O51 O31 O73 . 7_645 123.87(19) no
O51 O31 O73 . 7_655 123.87(19) no
O63 O31 O63 5_444 5_454 81.37(16) no
O63 O31 O72 5_444 3_655 129.28(13) no
O63 O31 O73 5_444 7_645 58.48(15) no
O63 O31 O73 5_444 7_655 108.73(19) no
O63 O31 O63 5_454 5_444 81.37(16) no
O63 O31 O72 5_454 3_655 129.28(13) no
O63 O31 O73 5_454 7_645 108.73(19) no
O63 O31 O73 5_454 7_655 58.48(15) no
O72 O31 O73 3_655 7_645 121.6(2) no
O72 O31 O73 3_655 7_655 121.6(2) no
O73 O31 O73 7_645 7_655 80.68(14) no
O73 O31 O73 7_655 7_645 80.68(14) no
O32 O32 O32 7_545 7_555 86.6(2) no
O32 O32 O52 7_545 . 126.04(15) no
O32 O32 O61 7_545 5_445 93.46(11) no
O32 O32 O61 7_545 5_455 163.8(2) no
O32 O32 O71 7_545 5_445 58.33(17) no
O32 O32 O71 7_545 5_455 110.9(2) no
O32 O32 O71 7_545 3_655 64.22(19) no
O32 O32 O32 7_555 7_545 86.6(2) no
O32 O32 O52 7_555 . 126.04(15) no
O32 O32 O61 7_555 5_445 163.8(2) no
O32 O32 O61 7_555 5_455 93.46(11) no
O32 O32 O71 7_555 5_445 110.9(2) no
O32 O32 O71 7_555 5_455 58.33(17) no
O32 O32 O71 7_555 3_655 64.22(19) no
O52 O32 O61 . 5_445 66.24(15) no
O52 O32 O61 . 5_455 66.24(15) no
O52 O32 O71 . 5_445 122.7(2) no
O52 O32 O71 . 5_455 122.7(2) no
O52 O32 O71 . 3_655 90.7(2) no
O61 O32 O61 5_445 5_455 81.97(18) no
O61 O32 O71 5_445 5_445 56.55(15) no
O61 O32 O71 5_445 5_455 106.9(2) no
O61 O32 O71 5_445 3_655 130.02(14) no
O61 O32 O61 5_455 5_445 81.97(18) no
O61 O32 O71 5_455 5_445 106.9(2) no
O61 O32 O71 5_455 5_455 56.55(15) no
O61 O32 O71 5_455 3_655 130.02(14) no
O71 O32 O71 5_445 5_455 79.91(15) no
O71 O32 O71 5_445 3_655 122.6(2) no
O71 O32 O71 5_455 5_445 79.91(15) no
O71 O32 O71 5_455 3_655 122.6(2) no
O71 O32 O71 3_655 5_445 122.6(2) no
O71 O32 O71 3_655 5_455 122.6(2) no
O53 O33 O62 . 5_545 67.53(15) no
O53 O33 O62 . 5_555 67.53(15) no
O53 O33 O72 . 5_545 123.34(19) no
O53 O33 O72 . 5_555 123.34(19) no
O53 O33 O73 . . 88.6(2) no
O62 O33 O62 5_545 5_555 83.14(18) no
O62 O33 O72 5_545 5_545 56.03(14) no
O62 O33 O72 5_545 5_555 107.6(2) no
O62 O33 O73 5_545 . 129.31(14) no
O62 O33 O62 5_555 5_545 83.14(18) no
O62 O33 O72 5_555 5_545 107.6(2) no
O62 O33 O72 5_555 5_555 56.03(14) no
O62 O33 O73 5_555 . 129.31(14) no
O72 O33 O72 5_545 5_555 80.97(14) no
O72 O33 O73 5_545 . 122.6(2) no
O72 O33 O72 5_555 5_545 80.97(14) no
O72 O33 O73 5_555 . 122.6(2) no
O51 O41 O51 . 3_655 180 no
O51 O41 O61 . . 82.15(10) no
O51 O41 O61 . 3_655 97.85(10) no
O51 O41 O51 3_655 . 180 no
O51 O41 O61 3_655 . 97.85(10) no
O51 O41 O61 3_655 3_655 82.15(10) no
O61 O41 O61 . 3_655 180 no
O61 O41 O61 3_655 . 180 no
O52 O42 O53 3_656 . 179.21(18) no
O52 O42 O62 3_656 3_656 73.82(16) no
O52 O42 O63 3_656 . 99.18(15) no
O52 O42 Li1 3_656 7_646 74.4(2) no
O52 O42 Li1 3_656 7_656 74.4(2) no
O53 O42 O62 . 3_656 106.96(15) no
O53 O42 O63 . . 80.03(16) no
O53 O42 Li1 . 7_646 106.1(2) no
O53 O42 Li1 . 7_656 106.1(2) no
O62 O42 O63 3_656 . 173.0(2) no
O62 O42 Li1 3_656 7_646 52.4(2) no
O62 O42 Li1 3_656 7_656 52.4(2) no
O63 O42 Li1 . 7_646 126.4(2) no
O63 O42 Li1 . 7_656 126.4(2) no
Li1 O42 Li1 7_646 7_656 103.5(4) no
Li1 O42 Li1 7_656 7_646 103.5(4) no
O72 O62 Li1 . 5_445 93.4(3) no
O72 O62 Li1 . 5_455 93.4(3) no
Li1 O62 Li1 5_445 5_455 113.5(4) no
Li1 O62 Li1 5_455 5_445 113.5(4) no

loop_
_geom_bond_atom_site_label_1
_geom_bond_atom_site_label_2
_geom_bond_site_symmetry_2
_geom_bond_distance
_geom_bond_publ_flag
V11 O11 7_545 1.8923(8) yes
V11 O11 7_555 1.8923(8) yes
V11 O12 . 2.112(4) yes
V11 O42 3_656 1.726(3) yes
V11 O52 . 2.034(3) yes
V11 O63 3_656 1.989(3) yes
V12 O11 . 2.071(3) yes
V12 O12 7_545 1.8835(10) yes
V12 O12 7_555 1.8835(10) yes
V12 O41 . 1.7888(6) yes
V12 O51 . 1.986(3) yes
V12 O61 3_655 2.008(3) yes
V13 V13 7_646 2.9910(7) no
V13 V13 7_656 2.9910(7) no
V13 O13 . 1.960(4) yes
V13 O13 7_646 1.9540(18) yes
V13 O13 7_656 1.9540(18) yes
V13 O42 . 1.955(3) yes
V13 O53 . 1.624(4) yes
V13 O62 3_656 2.775(4) yes
V13 Li1 7_646 2.935(9) no
V13 Li1 7_656 2.935(9) no
V21 V32 5_445 2.9869(7) no
V21 V32 5_455 2.9869(7) no
V21 O23 5_445 1.8985(12) yes
V21 O23 5_455 1.8985(12) yes
V21 O32 . 2.044(4) yes
V21 O52 . 1.666(3) yes
V21 O71 3_655 2.396(6) yes
V21 O72 . 1.770(4) yes
V22 V33 5_544 2.9851(7) no
V22 V33 5_554 2.9851(7) no
V22 O22 5_444 1.9044(11) yes
V22 O22 5_454 1.9044(11) yes
V22 O31 . 2.096(4) yes
V22 O51 . 1.652(3) yes
V22 O71 . 1.754(5) yes
V22 O72 3_655 2.284(5) yes
V23 V23 3_756 2.5425(11) no
V23 O21 5_545 1.8815(9) yes
V23 O21 5_555 1.8815(9) yes
V23 O33 . 2.069(4) yes
V23 O53 . 2.011(4) yes
V23 O73 . 1.909(6) yes
V23 O73 3_756 1.845(5) yes
V31 O21 . 2.060(4) yes
V31 O31 3_655 2.290(5) yes
V31 O33 5_445 1.9142(15) yes
V31 O33 5_455 1.9142(15) yes
V31 O62 . 1.635(3) yes
V31 O72 . 1.889(4) yes
V32 O23 . 1.990(4) yes
V32 O32 5_545 1.9278(17) yes
V32 O32 5_555 1.9278(17) yes
V32 O32 3_655 2.364(6) yes
V32 O61 . 1.645(3) yes
V32 O71 . 1.895(5) yes
V33 O22 1_455 1.955(3) yes
V33 O31 5_446 1.9240(15) yes
V33 O31 5_456 1.9240(15) yes
V33 O33 3_656 2.355(6) yes
V33 O63 1_455 1.647(3) yes
V33 O73 3_656 1.953(5) yes
O11 O12 7_545 2.504(4) no
O11 O12 7_555 2.504(4) no
O11 O42 5_444 2.829(3) no
O11 O42 5_454 2.829(3) no
O11 O51 . 2.925(4) no
O11 O52 7_545 2.767(3) no
O11 O52 7_555 2.767(3) no
O11 O61 3_655 2.898(5) no
O11 O63 5_444 2.761(4) no
O11 O63 5_454 2.761(4) no
O12 O41 5_445 2.846(3) no
O12 O41 5_455 2.846(3) no
O12 O51 7_545 2.751(5) no
O12 O51 7_555 2.751(5) no
O12 O52 . 2.961(6) no
O12 O61 5_445 2.753(5) no
O12 O61 5_455 2.753(5) no
O12 O63 3_656 2.891(6) no
O13 O13 7_646 2.525(3) no
O13 O13 7_656 2.525(3) no
O13 O42 7_646 2.775(3) no
O13 O42 7_656 2.775(3) no
O13 O53 . 2.857(6) no
O13 O53 7_646 2.910(5) no
O13 O53 7_656 2.910(5) no
O13 O62 5_545 2.887(5) no
O13 O62 5_555 2.887(5) no
O13 Li1 . 1.956(12) yes
O21 O31 3_655 2.922(7) no
O21 O33 5_445 2.540(4) no
O21 O33 5_455 2.540(4) no
O21 O53 5_445 2.649(5) no
O21 O53 5_455 2.649(5) no
O21 O62 . 2.863(5) no
O21 O73 5_445 2.762(6) no
O21 O73 5_455 2.762(6) no
O21 O73 7_646 2.862(5) no
O21 O73 7_656 2.862(5) no
O22 O31 5_546 2.478(3) no
O22 O31 5_556 2.478(3) no
O22 O33 3_756 2.834(7) no
O22 O51 5_546 2.672(4) no
O22 O51 5_556 2.672(4) no
O22 O63 . 2.832(5) no
O22 O71 5_546 2.804(4) no
O22 O71 5_556 2.804(4) no
O22 O72 7_646 2.766(5) no
O22 O72 7_656 2.766(5) no
O23 O32 5_545 2.465(4) no
O23 O32 5_555 2.465(4) no
O23 O32 3_655 2.877(7) no
O23 O52 5_545 2.701(4) no
O23 O52 5_555 2.701(4) no
O23 O61 . 2.803(5) no
O23 O71 7_645 2.844(6) no
O23 O71 7_655 2.844(6) no
O23 O72 5_545 2.781(4) no
O23 O72 5_555 2.781(4) no
O31 O33 7_645 2.659(6) no
O31 O33 7_655 2.659(6) no
O31 O51 . 2.932(6) no
O31 O63 5_444 2.830(4) no
O31 O63 5_454 2.830(4) no
O31 O72 3_655 2.645(6) no
O31 O73 7_645 2.851(5) no
O31 O73 7_655 2.851(5) no
O32 O32 7_545 2.690(6) no
O32 O32 7_555 2.690(6) no
O32 O52 . 2.989(6) no
O32 O61 5_445 2.813(5) no
O32 O61 5_455 2.813(5) no
O32 O71 5_445 2.873(5) no
O32 O71 5_455 2.873(5) no
O32 O71 3_655 2.716(7) no
O33 O53 . 2.970(6) no
O33 O62 5_545 2.781(5) no
O33 O62 5_555 2.781(5) no
O33 O72 5_545 2.842(4) no
O33 O72 5_555 2.842(4) no
O33 O73 . 2.627(7) no
O41 O51 . 2.608(3) no
O41 O51 3_655 2.608(3) no
O41 O61 . 2.688(3) no
O41 O61 3_655 2.688(3) no
O42 O52 3_656 2.623(5) no
O42 O53 . 2.825(5) no
O42 O62 3_656 2.620(5) no
O42 O63 . 2.661(5) no
O42 Li1 7_646 2.350(9) yes
O42 Li1 7_656 2.350(9) yes
O51 O71 . 2.706(6) no
O52 O72 . 2.694(5) no
O53 O73 3_756 2.711(6) no
O61 O71 . 2.694(7) no
O62 O72 . 2.642(6) no
O62 Li1 5_445 2.206(7) yes
O62 Li1 5_455 2.206(7) yes
O63 O73 3_756 2.775(7) no
O71 O72 3_655 2.583(8) no
O73 O73 3_756 2.762(8) no
